data_1502529
loop_
_publ_author_name
'Hong, Bor-Cherng'
'Kotame, Prakash'
'Lee, Gene-Hsiang'

_publ_section_title
;
 Asymmetric synthesis of 3,4-dihydrocoumarin motif with an all-carbon
 quaternary stereocenter via a Michael-acetalization sequence with
 bifunctional amine-thiourea organocatalysts.
;
_journal_issue 21
_journal_name_full 'Organic letters'
_journal_page_first 5758
_journal_page_last 5761
_journal_paper_doi 10.1021/ol202331j
_journal_volume 13
_journal_year 2011
_chemical_absolute_configuration ad
_chemical_formula_sum 'C19 H14 Br N O5'
_chemical_formula_weight 416.22
_chemical_name_systematic
; 
 ? 
;
_space_group_IT_number 4
_symmetry_cell_setting monoclinic
_symmetry_space_group_name_Hall 'P 2yb'
_symmetry_space_group_name_H-M 'P 1 21 1'
_atom_sites_solution_hydrogens geom
_atom_sites_solution_primary direct
_atom_sites_solution_secondary difmap
_audit_creation_method SHELXL-97
_cell_angle_alpha 90.00
_cell_angle_beta 111.4138(14)
_cell_angle_gamma 90.00
_cell_formula_units_Z 2
_cell_length_a 12.3284(9)
_cell_length_b 5.9912(4)
_cell_length_c 12.3764(9)
_cell_measurement_reflns_used 2655
_cell_measurement_temperature 150(2)
_cell_measurement_theta_max 21.65
_cell_measurement_theta_min 2.93
_cell_volume 851.04(10)
_computing_cell_refinement 'Bruker SAINT'
_computing_data_collection 'Bruker SMART'
_computing_data_reduction 'Bruker SAINT'
_computing_molecular_graphics 'Bruker SHELXTL'
_computing_publication_material 'Bruker SHELXTL'
_computing_structure_refinement 'SHELXL-97 (Sheldrick, 1997)'
_computing_structure_solution 'SHELXS-97 (Sheldrick, 1990)'
_diffrn_ambient_temperature 150(2)
_diffrn_measured_fraction_theta_full 1.000
_diffrn_measured_fraction_theta_max 1.000
_diffrn_measurement_device_type 'BRUKER SMART APEXCCD area detector'
_diffrn_measurement_method 'omega scans'
_diffrn_radiation_monochromator graphite
_diffrn_radiation_source 'fine-focus sealed tube'
_diffrn_radiation_type MoK\a
_diffrn_radiation_wavelength 0.71073
_diffrn_reflns_av_R_equivalents 0.0368
_diffrn_reflns_av_sigmaI/netI 0.0470
_diffrn_reflns_limit_h_max 16
_diffrn_reflns_limit_h_min -16
_diffrn_reflns_limit_k_max 7
_diffrn_reflns_limit_k_min -7
_diffrn_reflns_limit_l_max 16
_diffrn_reflns_limit_l_min -16
_diffrn_reflns_number 11296
_diffrn_reflns_theta_full 27.49
_diffrn_reflns_theta_max 27.49
_diffrn_reflns_theta_min 1.77
_exptl_absorpt_coefficient_mu 2.446
_exptl_absorpt_correction_T_max 0.8283
_exptl_absorpt_correction_T_min 0.4057
_exptl_absorpt_correction_type multi-scan
_exptl_crystal_colour colorless
_exptl_crystal_density_diffrn 1.624
_exptl_crystal_density_meas ?
_exptl_crystal_density_method 'not measured'
_exptl_crystal_description needle
_exptl_crystal_F_000 420
_exptl_crystal_size_max 0.45
_exptl_crystal_size_mid 0.11
_exptl_crystal_size_min 0.08
_refine_diff_density_max 0.643
_refine_diff_density_min -0.352
_refine_diff_density_rms 0.059
_refine_ls_abs_structure_details 'Flack H D (1983), Acta Cryst. A39, 876-881'
_refine_ls_abs_structure_Flack 0.002(7)
_refine_ls_extinction_method none
_refine_ls_goodness_of_fit_ref 1.061
_refine_ls_hydrogen_treatment constr
_refine_ls_matrix_type full
_refine_ls_number_parameters 235
_refine_ls_number_reflns 3900
_refine_ls_number_restraints 1
_refine_ls_restrained_S_all 1.061
_refine_ls_R_factor_all 0.0416
_refine_ls_R_factor_gt 0.0363
_refine_ls_shift/su_max 0.001
_refine_ls_shift/su_mean 0.000
_refine_ls_structure_factor_coef Fsqd
_refine_ls_weighting_details 'calc w=1/[\s^2^(Fo^2^)+(0.0310P)^2^+0.1085P] where P=(Fo^2^+2Fc^2^)/3'
_refine_ls_weighting_scheme calc
_refine_ls_wR_factor_gt 0.0749
_refine_ls_wR_factor_ref 0.0774
_reflns_number_gt 3550
_reflns_number_total 3900
_reflns_threshold_expression >2sigma(I)
_cod_data_source_file ol202331j_si_002.cif
_cod_data_source_block ic14818
_cod_depositor_comments
;
The following automatic conversions were performed:

'_symmetry_cell_setting' value 'Monoclinic' changed to 'monoclinic'
according to /home/saulius/struct/CIF-dictionaries/cif_core.dic
dictionary named 'cif_core.dic' version 2.4.1 from 2010-06-29.

Automatic conversion script
Id: cif_fix_values 1715 2011-07-08 13:25:40Z adriana 

The following automatic conversions were performed:

'_exptl_crystal_density_meas' value 'not_measured' was changed to '?'
- the value is perceived as not measured.

Automatic conversion script
Id: cif_fix_values 3008 2015-01-20 13:52:24Z robertas 
;
_cod_original_sg_symbol_H-M P2(1)
_cod_database_code 1502529

loop_
_symmetry_equiv_pos_as_xyz
'x, y, z'
'-x, y+1/2, -z'

loop_
_atom_site_label
_atom_site_type_symbol
_atom_site_fract_x
_atom_site_fract_y
_atom_site_fract_z
_atom_site_U_iso_or_equiv
_atom_site_adp_type
_atom_site_occupancy
_atom_site_symmetry_multiplicity
_atom_site_calc_flag
_atom_site_refinement_flags
Br Br 1.04230(3) 1.24562(6) 0.18190(3) 0.04430(11) Uani 1 1 d .
O1 O 0.65318(17) 0.5748(3) 0.05597(16) 0.0272(4) Uani 1 1 d .
O2 O 0.52879(18) 0.3647(4) 0.09767(17) 0.0324(5) Uani 1 1 d .
O3 O 0.65377(16) 0.3083(3) 0.37065(17) 0.0293(5) Uani 1 1 d .
O4 O 0.91212(19) 0.1994(4) 0.48597(19) 0.0394(6) Uani 1 1 d .
O5 O 0.85981(18) 0.5219(4) 0.52796(17) 0.0342(5) Uani 1 1 d .
N1 N 0.8736(2) 0.3881(5) 0.4600(2) 0.0279(6) Uani 1 1 d .
C1 C 0.6009(2) 0.5074(4) 0.1301(2) 0.0222(6) Uani 1 1 d .
C2 C 0.6369(2) 0.6223(4) 0.2474(2) 0.0190(5) Uani 1 1 d .
C3 C 0.7711(2) 0.6629(4) 0.2974(2) 0.0207(5) Uani 1 1 d .
H3 H 0.7891 0.7662 0.3652 0.025 Uiso 1 1 calc R
C4 C 0.8028(2) 0.7808(5) 0.2045(2) 0.0221(6) Uani 1 1 d .
C5 C 0.8942(2) 0.9338(5) 0.2312(2) 0.0254(6) Uani 1 1 d .
H5 H 0.9405 0.9650 0.3099 0.030 Uiso 1 1 calc R
C6 C 0.9168(2) 1.0395(5) 0.1428(3) 0.0292(6) Uani 1 1 d .
C7 C 0.8496(3) 1.0004(5) 0.0272(3) 0.0320(7) Uani 1 1 d .
H7 H 0.8647 1.0786 -0.0325 0.038 Uiso 1 1 calc R
C8 C 0.7609(3) 0.8469(5) 0.0004(3) 0.0319(7) Uani 1 1 d .
H8 H 0.7149 0.8157 -0.0783 0.038 Uiso 1 1 calc R
C9 C 0.7395(2) 0.7392(6) 0.0884(2) 0.0241(5) Uani 1 1 d .
C10 C 0.5941(2) 0.4657(4) 0.3223(2) 0.0211(6) Uani 1 1 d .
C11 C 0.4791(2) 0.5068(5) 0.3311(2) 0.0221(6) Uani 1 1 d .
C12 C 0.4417(3) 0.3608(5) 0.3990(2) 0.0290(6) Uani 1 1 d .
H12 H 0.4895 0.2384 0.4367 0.035 Uiso 1 1 calc R
C13 C 0.3369(3) 0.3934(6) 0.4113(3) 0.0350(7) Uani 1 1 d .
H13 H 0.3112 0.2921 0.4559 0.042 Uiso 1 1 calc R
C14 C 0.2685(3) 0.5749(6) 0.3583(3) 0.0346(7) Uani 1 1 d .
H14 H 0.1971 0.6004 0.3691 0.041 Uiso 1 1 calc R
C15 C 0.3033(2) 0.7194(6) 0.2897(2) 0.0308(7) Uani 1 1 d .
H15 H 0.2552 0.8425 0.2535 0.037 Uiso 1 1 calc R
C16 C 0.4086(2) 0.6859(4) 0.2733(2) 0.0243(6) Uani 1 1 d .
C17 C 0.4443(2) 0.8332(5) 0.1944(3) 0.0276(6) Uani 1 1 d .
H17A H 0.4110 0.9840 0.1932 0.033 Uiso 1 1 calc R
H17B H 0.4122 0.7724 0.1146 0.033 Uiso 1 1 calc R
C18 C 0.5757(2) 0.8513(5) 0.2325(3) 0.0253(6) Uani 1 1 d .
H18A H 0.6062 0.9330 0.3071 0.030 Uiso 1 1 calc R
H18B H 0.5949 0.9395 0.1742 0.030 Uiso 1 1 calc R
C19 C 0.8495(2) 0.4592(5) 0.3367(2) 0.0250(6) Uani 1 1 d .
H19A H 0.8128 0.3330 0.2845 0.030 Uiso 1 1 calc R
H19B H 0.9247 0.4915 0.3280 0.030 Uiso 1 1 calc R

loop_
_atom_site_aniso_label
_atom_site_aniso_U_11
_atom_site_aniso_U_22
_atom_site_aniso_U_33
_atom_site_aniso_U_23
_atom_site_aniso_U_13
_atom_site_aniso_U_12
Br 0.04487(19) 0.0485(2) 0.04802(19) -0.0030(2) 0.02704(15) -0.02035(19)
O1 0.0322(11) 0.0294(11) 0.0181(10) -0.0057(8) 0.0070(8) -0.0063(9)
O2 0.0354(12) 0.0294(11) 0.0283(11) -0.0055(9) 0.0065(9) -0.0114(9)
O3 0.0245(10) 0.0221(11) 0.0369(11) 0.0076(8) 0.0061(9) 0.0003(8)
O4 0.0380(12) 0.0434(17) 0.0383(12) 0.0153(11) 0.0157(10) 0.0193(11)
O5 0.0366(12) 0.0414(13) 0.0232(10) -0.0011(10) 0.0094(9) 0.0017(10)
N1 0.0189(13) 0.0385(16) 0.0253(13) 0.0037(12) 0.0068(10) 0.0021(11)
C1 0.0235(14) 0.0199(14) 0.0221(13) 0.0013(11) 0.0069(11) 0.0037(11)
C2 0.0200(13) 0.0176(13) 0.0188(13) 0.0001(10) 0.0065(11) -0.0012(10)
C3 0.0212(13) 0.0229(13) 0.0164(12) -0.0039(10) 0.0049(10) -0.0037(10)
C4 0.0223(12) 0.0209(15) 0.0251(13) -0.0012(12) 0.0107(10) 0.0009(11)
C5 0.0268(15) 0.0270(15) 0.0228(14) -0.0025(12) 0.0096(12) -0.0048(12)
C6 0.0279(15) 0.0280(15) 0.0359(16) -0.0008(13) 0.0167(13) -0.0041(12)
C7 0.0414(18) 0.0332(17) 0.0271(15) 0.0000(13) 0.0192(14) -0.0041(14)
C8 0.0403(18) 0.0343(16) 0.0226(15) -0.0057(12) 0.0135(13) -0.0033(14)
C9 0.0262(12) 0.0237(12) 0.0231(12) -0.0022(15) 0.0099(10) 0.0014(15)
C10 0.0249(14) 0.0163(13) 0.0191(13) -0.0035(11) 0.0043(11) -0.0038(11)
C11 0.0245(14) 0.0241(14) 0.0183(13) -0.0029(11) 0.0083(11) -0.0048(11)
C12 0.0359(17) 0.0267(14) 0.0234(15) 0.0003(12) 0.0098(13) -0.0054(13)
C13 0.0375(18) 0.0422(19) 0.0293(16) -0.0033(14) 0.0168(14) -0.0136(15)
C14 0.0267(16) 0.046(2) 0.0332(17) -0.0126(15) 0.0141(13) -0.0070(14)
C15 0.0251(13) 0.0365(19) 0.0306(14) -0.0073(15) 0.0100(11) 0.0009(14)
C16 0.0245(13) 0.0229(16) 0.0221(13) -0.0044(10) 0.0043(11) 0.0000(10)
C17 0.0286(15) 0.0272(15) 0.0275(15) 0.0056(12) 0.0108(12) 0.0089(11)
C18 0.0312(16) 0.0181(13) 0.0294(15) 0.0020(12) 0.0145(13) 0.0022(12)
C19 0.0256(14) 0.0299(15) 0.0190(13) 0.0013(12) 0.0077(11) 0.0025(12)

loop_
_atom_type_symbol
_atom_type_description
_atom_type_scat_dispersion_real
_atom_type_scat_dispersion_imag
_atom_type_scat_source
C C 0.0033 0.0016 'International Tables Vol C Tables 4.2.6.8 and 6.1.1.4'
H H 0.0000 0.0000 'International Tables Vol C Tables 4.2.6.8 and 6.1.1.4'
N N 0.0061 0.0033 'International Tables Vol C Tables 4.2.6.8 and 6.1.1.4'
O O 0.0106 0.0060 'International Tables Vol C Tables 4.2.6.8 and 6.1.1.4'
Br Br -0.2901 2.4595 'International Tables Vol C Tables 4.2.6.8 and 6.1.1.4'

loop_
_geom_angle_atom_site_label_1
_geom_angle_atom_site_label_2
_geom_angle_atom_site_label_3
_geom_angle
C1 O1 C9 120.9(2)
O5 N1 O4 124.4(3)
O5 N1 C19 119.2(2)
O4 N1 C19 116.2(3)
O2 C1 O1 117.7(2)
O2 C1 C2 124.6(3)
O1 C1 C2 117.7(2)
C1 C2 C10 104.7(2)
C1 C2 C18 109.2(2)
C10 C2 C18 110.7(2)
C1 C2 C3 110.3(2)
C10 C2 C3 113.8(2)
C18 C2 C3 108.1(2)
C4 C3 C19 107.8(2)
C4 C3 C2 107.6(2)
C19 C3 C2 117.4(2)
C9 C4 C5 117.7(3)
C9 C4 C3 119.9(2)
C5 C4 C3 122.4(2)
C6 C5 C4 119.6(3)
C5 C6 C7 121.6(3)
C5 C6 Br 118.6(2)
C7 C6 Br 119.8(2)
C8 C7 C6 119.1(3)
C9 C8 C7 119.3(3)
C8 C9 C4 122.7(3)
C8 C9 O1 116.8(2)
C4 C9 O1 120.5(2)
O3 C10 C11 121.2(2)
O3 C10 C2 119.4(2)
C11 C10 C2 119.3(2)
C16 C11 C12 120.3(3)
C16 C11 C10 121.5(2)
C12 C11 C10 118.2(3)
C13 C12 C11 120.5(3)
C12 C13 C14 119.7(3)
C13 C14 C15 120.6(3)
C14 C15 C16 120.7(3)
C15 C16 C11 118.1(3)
C15 C16 C17 121.3(3)
C11 C16 C17 120.6(2)
C16 C17 C18 112.0(2)
C17 C18 C2 113.2(2)
N1 C19 C3 114.7(2)

loop_
_geom_bond_atom_site_label_1
_geom_bond_atom_site_label_2
_geom_bond_distance
Br C6 1.899(3)
O1 C1 1.361(3)
O1 C9 1.397(3)
O2 C1 1.193(3)
O3 C10 1.211(3)
O4 N1 1.223(4)
O5 N1 1.218(3)
N1 C19 1.506(4)
C1 C2 1.520(4)
C2 C10 1.541(4)
C2 C18 1.544(4)
C2 C3 1.559(3)
C3 C4 1.517(4)
C3 C19 1.522(4)
C4 C9 1.385(3)
C4 C5 1.395(4)
C5 C6 1.379(4)
C6 C7 1.386(4)
C7 C8 1.374(4)
C8 C9 1.372(4)
C10 C11 1.482(4)
C11 C16 1.401(4)
C11 C12 1.402(4)
C12 C13 1.369(4)
C13 C14 1.385(5)
C14 C15 1.386(4)
C15 C16 1.399(4)
C16 C17 1.497(4)
C17 C18 1.516(4)
